data_4326722
loop_
_publ_author_name
'Stanislav S. Stoyko'
'Arthur Mar'

_publ_contact_author_address
; Department of Chemistry
  University of Alberta
  Edmonton, AB
  Canada  T6G 2G2
;
_publ_contact_author_email arthur.mar@ualberta.ca
_publ_contact_author_fax '(780) 492-8231'
_publ_contact_author_name 'Dr. Arthur Mar'
_publ_contact_author_phone '(780) 492-5592'
_publ_section_title
;
 Ternary Rare-Earth Arsenides REZn3As3 (RE = La-Nd, Sm) and RECd3As3 (RE =
 La-Pr)
;
_journal_name_full 'Inorganic Chemistry'
_journal_page_first 11152
_journal_page_last 11161
_journal_paper_doi 10.1021/ic201708x
_journal_volume 50
_journal_year 2011
_chemical_formula_structural 'La Zn3 As3'
_chemical_formula_sum 'As3 La Zn3'
_chemical_formula_weight 559.78
_chemical_name_common 'lanthanum zinc arsenide (1/3/3)'
_chemical_name_systematic 'lanthanum zinc arsenide (1/3/3)'
_space_group_IT_number 62
_symmetry_cell_setting orthorhombic
_symmetry_space_group_name_Hall '-P 2ac 2n'
_symmetry_space_group_name_H-M 'P n m a'
_atom_sites_solution_primary direct
_atom_sites_solution_secondary difmap
_audit_creation_method SHELXL-97
_cell_angle_alpha 90.00
_cell_angle_beta 90.00
_cell_angle_gamma 90.00
_cell_formula_units_Z 4
_cell_length_a 12.5935(8)
_cell_length_b 4.1054(3)
_cell_length_c 11.5968(7)
_cell_measurement_reflns_used 7594
_cell_measurement_temperature 296(2)
_cell_measurement_theta_max 32.99
_cell_measurement_theta_min 3.24
_cell_volume 599.57(7)
_computing_cell_refinement 'Bruker SAINT 7.68A (Bruker, 2009)'
_computing_data_collection 'Bruker SMART 5.054 (Bruker, 1999)'
_computing_data_reduction 'Bruker SAINT 7.68A'
_computing_molecular_graphics 'ATOMS 5.1 (Dowty, 1999)'
_computing_publication_material 'Bruker SHELXTL 6.12'
_computing_structure_refinement 'Bruker SHELXTL 6.12'
_computing_structure_solution 'Bruker SHELXTL 6.12'
_diffrn_ambient_temperature 296(2)
_diffrn_measured_fraction_theta_full 0.990
_diffrn_measured_fraction_theta_max 0.990
_diffrn_measurement_device_type 'Bruker D8/SMART APEX II CCD'
_diffrn_measurement_method '\w scans'
_diffrn_radiation_monochromator graphite
_diffrn_radiation_source 'fine-focus sealed tube'
_diffrn_radiation_type MoK\a
_diffrn_radiation_wavelength 0.71073
_diffrn_reflns_av_R_equivalents 0.0176
_diffrn_reflns_av_sigmaI/netI 0.0112
_diffrn_reflns_limit_h_max 18
_diffrn_reflns_limit_h_min -19
_diffrn_reflns_limit_k_max 6
_diffrn_reflns_limit_k_min -6
_diffrn_reflns_limit_l_max 17
_diffrn_reflns_limit_l_min -17
_diffrn_reflns_number 7872
_diffrn_reflns_theta_full 33.11
_diffrn_reflns_theta_max 33.11
_diffrn_reflns_theta_min 2.39
_exptl_absorpt_coefficient_mu 35.118
_exptl_absorpt_correction_T_max 0.1480
_exptl_absorpt_correction_T_min 0.0550
_exptl_absorpt_correction_type numerical
_exptl_absorpt_process_details 'Bruker SHELXTL 6.12 (Sheldrick, 2001)'
_exptl_crystal_colour grey
_exptl_crystal_density_diffrn 6.201
_exptl_crystal_description prism
_exptl_crystal_F_000 984
_exptl_crystal_size_max 0.15
_exptl_crystal_size_mid 0.13
_exptl_crystal_size_min 0.10
_refine_diff_density_max 0.962
_refine_diff_density_min -1.021
_refine_diff_density_rms 0.212
_refine_ls_extinction_coef 0.00327(14)
_refine_ls_extinction_expression Fc^*^=kFc[1+0.001xFc^2^\l^3^/sin(2\q)]^-1/4^
_refine_ls_extinction_method SHELXL
_refine_ls_goodness_of_fit_ref 1.265
_refine_ls_matrix_type full
_refine_ls_number_parameters 44
_refine_ls_number_reflns 1256
_refine_ls_number_restraints 0
_refine_ls_restrained_S_all 1.265
_refine_ls_R_factor_all 0.0170
_refine_ls_R_factor_gt 0.0162
_refine_ls_shift/su_max 0.001
_refine_ls_shift/su_mean 0.000
_refine_ls_structure_factor_coef Fsqd
_refine_ls_weighting_details 'calc w=1/[\s^2^(Fo^2^)+(0.0117P)^2^+1.3248P] where P=(Fo^2^+2Fc^2^)/3'
_refine_ls_weighting_scheme calc
_refine_ls_wR_factor_gt 0.0342
_refine_ls_wR_factor_ref 0.0344
_reflns_number_gt 1228
_reflns_number_total 1256
_reflns_threshold_expression I>2\s(I)
_cod_data_source_file ic201708x_si_002_2.cif
_cod_data_source_block LaZn3As3
_cod_database_code 4326722

loop_
_symmetry_equiv_pos_as_xyz
'x, y, z'
'-x+1/2, -y, z+1/2'
'-x, y+1/2, -z'
'x+1/2, -y+1/2, -z+1/2'
'-x, -y, -z'
'x-1/2, y, -z-1/2'
'x, -y-1/2, z'
'-x-1/2, y-1/2, z-1/2'

loop_
_atom_site_label
_atom_site_type_symbol
_atom_site_fract_x
_atom_site_fract_y
_atom_site_fract_z
_atom_site_U_iso_or_equiv
_atom_site_adp_type
_atom_site_occupancy
_atom_site_symmetry_multiplicity
_atom_site_calc_flag
_atom_site_refinement_flags
La La 0.337437(15) 0.2500 0.941136(16) 0.01134(5) Uani 1 2 d S
Zn1 Zn 0.06718(3) 0.2500 0.03856(4) 0.01375(8) Uani 1 2 d S
Zn2 Zn 0.27666(3) 0.2500 0.65419(4) 0.01440(9) Uani 1 2 d S
Zn3 Zn 0.44741(3) 0.2500 0.23536(4) 0.01444(9) Uani 1 2 d S
As1 As 0.08360(3) 0.2500 0.61627(3) 0.01015(7) Uani 1 2 d S
As2 As 0.14692(3) 0.2500 0.23923(3) 0.01013(7) Uani 1 2 d S
As3 As 0.36050(3) 0.2500 0.43440(3) 0.01079(7) Uani 1 2 d S

loop_
_atom_site_aniso_label
_atom_site_aniso_U_11
_atom_site_aniso_U_22
_atom_site_aniso_U_33
_atom_site_aniso_U_23
_atom_site_aniso_U_13
_atom_site_aniso_U_12
La 0.01418(9) 0.00870(8) 0.01114(9) 0.000 -0.00012(6) 0.000
Zn1 0.01316(17) 0.01359(18) 0.01451(18) 0.000 -0.00105(13) 0.000
Zn2 0.01481(17) 0.01179(17) 0.01661(19) 0.000 -0.00482(14) 0.000
Zn3 0.01674(19) 0.01341(18) 0.01316(18) 0.000 -0.00149(14) 0.000
As1 0.01015(14) 0.00910(14) 0.01121(14) 0.000 0.00080(10) 0.000
As2 0.01157(14) 0.00841(14) 0.01042(14) 0.000 -0.00011(10) 0.000
As3 0.01007(14) 0.01121(15) 0.01109(15) 0.000 0.00054(10) 0.000

loop_
_atom_type_symbol
_atom_type_description
_atom_type_scat_dispersion_real
_atom_type_scat_dispersion_imag
_atom_type_scat_source
Zn Zn 0.2839 1.4301 'International Tables Vol C Tables 4.2.6.8 and 6.1.1.4'
As As 0.0499 2.0058 'International Tables Vol C Tables 4.2.6.8 and 6.1.1.4'
La La -0.2871 2.4523 'International Tables Vol C Tables 4.2.6.8 and 6.1.1.4'

loop_
_geom_angle_atom_site_label_1
_geom_angle_atom_site_label_2
_geom_angle_atom_site_label_3
_geom_angle
_geom_angle_site_symmetry_1
_geom_angle_site_symmetry_3
As1 La As1 84.461(11) 2_565 2
As1 La As2 157.028(11) 2_565 2
As1 La As2 92.082(8) 2 2
As1 La As2 92.082(8) 2_565 2_565
As1 La As2 157.028(11) 2 2_565
As2 La As2 82.279(11) 2 2_565
As1 La As1 79.706(9) 2_565 6_657
As1 La As1 79.706(9) 2 6_657
As2 La As1 77.332(8) 2 6_657
As2 La As1 77.332(8) 2_565 6_657
As1 La As3 133.985(11) 2_565 2
As1 La As3 80.806(8) 2 2
As2 La As3 67.201(9) 2 2
As2 La As3 116.659(10) 2_565 2
As1 La As3 138.543(6) 6_657 2
As1 La As3 80.806(8) 2_565 2_565
As1 La As3 133.985(11) 2 2_565
As2 La As3 116.659(10) 2 2_565
As2 La As3 67.201(8) 2_565 2_565
As1 La As3 138.543(6) 6_657 2_565
As3 La As3 78.913(10) 2 2_565
As1 La Zn2 136.144(6) 2_565 .
As1 La Zn2 136.144(6) 2 .
As2 La Zn2 44.176(6) 2 .
As2 La Zn2 44.176(6) 2_565 .
As1 La Zn2 90.833(11) 6_657 .
As3 La Zn2 78.665(9) 2 .
As3 La Zn2 78.665(9) 2_565 .
As1 La Zn2 43.443(10) 2_565 2_565
As1 La Zn2 93.330(10) 2 2_565
As2 La Zn2 159.468(11) 2 2_565
As2 La Zn2 99.726(8) 2_565 2_565
As1 La Zn2 123.137(9) 6_657 2_565
As3 La Zn2 94.161(10) 2 2_565
As3 La Zn2 48.022(9) 2_565 2_565
Zn2 La Zn2 126.352(6) . 2_565
As1 La Zn2 93.330(10) 2_565 2
As1 La Zn2 43.443(10) 2 2
As2 La Zn2 99.726(8) 2 2
As2 La Zn2 159.468(11) 2_565 2
As1 La Zn2 123.137(9) 6_657 2
As3 La Zn2 48.022(9) 2 2
As3 La Zn2 94.161(10) 2_565 2
Zn2 La Zn2 126.352(7) . 2
Zn2 La Zn2 71.371(10) 2_565 2
As1 La Zn1 95.710(9) 2_565 1_556
As1 La Zn1 95.710(9) 2 1_556
As2 La Zn1 107.239(9) 2 1_556
As2 La Zn1 107.239(9) 2_565 1_556
As1 La Zn1 173.756(11) 6_657 1_556
As3 La Zn1 43.547(6) 2 1_556
As3 La Zn1 43.547(6) 2_565 1_556
Zn2 La Zn1 95.411(11) . 1_556
Zn2 La Zn1 52.502(8) 2_565 1_556
Zn2 La Zn1 52.502(8) 2 1_556
As1 La Zn3 42.384(6) 2_565 1_556
As1 La Zn3 42.384(6) 2 1_556
As2 La Zn3 132.192(7) 2 1_556
As2 La Zn3 132.192(7) 2_565 1_556
As1 La Zn3 80.029(10) 6_657 1_556
As3 La Zn3 108.218(9) 2 1_556
As3 La Zn3 108.218(9) 2_565 1_556
Zn2 La Zn3 170.861(11) . 1_556
Zn2 La Zn3 60.197(9) 2_565 1_556
Zn2 La Zn3 60.197(9) 2 1_556
Zn1 La Zn3 93.728(11) 1_556 1_556
As2 Zn1 As3 107.064(14) . 2_554
As2 Zn1 As3 107.064(14) . 2_564
As3 Zn1 As3 107.23(2) 2_554 2_564
As2 Zn1 As3 106.469(18) . 6_556
As3 Zn1 As3 114.283(13) 2_554 6_556
As3 Zn1 As3 114.283(13) 2_564 6_556
As2 Zn1 Zn1 122.102(18) . 5
As3 Zn1 Zn1 58.373(12) 2_554 5
As3 Zn1 Zn1 130.78(2) 2_564 5
As3 Zn1 Zn1 55.910(15) 6_556 5
As2 Zn1 Zn1 122.102(18) . 5_565
As3 Zn1 Zn1 130.78(2) 2_554 5_565
As3 Zn1 Zn1 58.373(12) 2_564 5_565
As3 Zn1 Zn1 55.910(15) 6_556 5_565
Zn1 Zn1 Zn1 94.01(3) 5 5_565
As2 Zn1 Zn3 53.252(14) . 6_556
As3 Zn1 Zn3 126.064(10) 2_554 6_556
As3 Zn1 Zn3 126.064(10) 2_564 6_556
As3 Zn1 Zn3 53.217(13) 6_556 6_556
Zn1 Zn1 Zn3 88.597(19) 5 6_556
Zn1 Zn1 Zn3 88.597(19) 5_565 6_556
As2 Zn1 Zn2 50.237(10) . 2_564
As3 Zn1 Zn2 120.290(18) 2_554 2_564
As3 Zn1 Zn2 56.832(11) 2_564 2_564
As3 Zn1 Zn2 124.761(13) 6_556 2_564
Zn1 Zn1 Zn2 172.24(2) 5 2_564
Zn1 Zn1 Zn2 92.036(10) 5_565 2_564
Zn3 Zn1 Zn2 86.687(14) 6_556 2_564
As2 Zn1 Zn2 50.237(10) . 2_554
As3 Zn1 Zn2 56.832(11) 2_554 2_554
As3 Zn1 Zn2 120.290(18) 2_564 2_554
As3 Zn1 Zn2 124.761(13) 6_556 2_554
Zn1 Zn1 Zn2 92.036(10) 5 2_554
Zn1 Zn1 Zn2 172.24(2) 5_565 2_554
Zn3 Zn1 Zn2 86.687(14) 6_556 2_554
Zn2 Zn1 Zn2 81.547(15) 2_564 2_554
As2 Zn1 La 85.023(14) . 1_554
As3 Zn1 La 60.779(11) 2_554 1_554
As3 Zn1 La 60.779(11) 2_564 1_554
As3 Zn1 La 168.508(17) 6_556 1_554
Zn1 Zn1 La 118.155(18) 5 1_554
Zn1 Zn1 La 118.155(18) 5_565 1_554
Zn3 Zn1 La 138.275(16) 6_556 1_554
Zn2 Zn1 La 62.651(10) 2_564 1_554
Zn2 Zn1 La 62.651(10) 2_554 1_554
As1 Zn2 As2 117.003(13) . 2_565
As1 Zn2 As2 117.003(13) . 2
As2 Zn2 As2 112.25(2) 2_565 2
As1 Zn2 As3 102.252(17) . .
As2 Zn2 As3 102.682(14) 2_565 .
As2 Zn2 As3 102.682(14) 2 .
As1 Zn2 Zn1 122.668(14) . 2_565
As2 Zn2 Zn1 52.003(12) 2_565 2_565
As2 Zn2 Zn1 117.961(18) 2 2_565
As3 Zn2 Zn1 50.683(10) . 2_565
As1 Zn2 Zn1 122.668(14) . 2
As2 Zn2 Zn1 117.961(18) 2_565 2
As2 Zn2 Zn1 52.003(11) 2 2
As3 Zn2 Zn1 50.683(10) . 2
Zn1 Zn2 Zn1 81.549(15) 2_565 2
As1 Zn2 La 113.204(17) . .
As2 Zn2 La 61.576(11) 2_565 .
As2 Zn2 La 61.576(11) 2 .
As3 Zn2 La 144.544(17) . .
Zn1 Zn2 La 105.993(13) 2_565 .
Zn1 Zn2 La 105.993(13) 2 .
As1 Zn2 La 58.212(10) . 2_554
As2 Zn2 La 157.421(15) 2_565 2_554
As2 Zn2 La 87.403(9) 2 2_554
As3 Zn2 La 60.503(10) . 2_554
Zn1 Zn2 La 109.689(15) 2_565 2_554
Zn1 Zn2 La 64.848(10) 2 2_554
La Zn2 La 140.876(7) . 2_554
As1 Zn2 La 58.212(10) . 2_564
As2 Zn2 La 87.403(9) 2_565 2_564
As2 Zn2 La 157.421(15) 2 2_564
As3 Zn2 La 60.503(10) . 2_564
Zn1 Zn2 La 64.848(10) 2_565 2_564
Zn1 Zn2 La 109.689(15) 2 2_564
La Zn2 La 140.876(7) . 2_564
La Zn2 La 71.371(10) 2_554 2_564
As1 Zn3 As1 110.08(2) 2_554 2_564
As1 Zn3 As2 102.656(14) 2_554 6_656
As1 Zn3 As2 102.656(14) 2_564 6_656
As1 Zn3 As3 115.558(13) 2_554 .
As1 Zn3 As3 115.558(13) 2_564 .
As2 Zn3 As3 108.679(18) 6_656 .
As1 Zn3 Zn1 123.759(11) 2_554 6_656
As1 Zn3 Zn1 123.759(11) 2_564 6_656
As2 Zn3 Zn1 53.398(13) 6_656 6_656
As3 Zn3 Zn1 55.281(14) . 6_656
As1 Zn3 La 55.281(10) 2_554 1_554
As1 Zn3 La 55.281(10) 2_564 1_554
As2 Zn3 La 118.781(16) 6_656 1_554
As3 Zn3 La 132.541(17) . 1_554
Zn1 Zn3 La 172.178(17) 6_656 1_554
Zn2 As1 Zn3 93.171(14) . 2_565
Zn2 As1 Zn3 93.171(14) . 2
Zn3 As1 Zn3 110.08(2) 2_565 2
Zn2 As1 La 78.344(11) . 2_554
Zn3 As1 La 165.533(14) 2_565 2_554
Zn3 As1 La 82.336(10) 2 2_554
Zn2 As1 La 78.344(11) . 2_564
Zn3 As1 La 82.336(10) 2_565 2_564
Zn3 As1 La 165.532(14) 2 2_564
La As1 La 84.462(11) 2_554 2_564
Zn2 As1 La 178.129(17) . 6_557
Zn3 As1 La 87.899(13) 2_565 6_557
Zn3 As1 La 87.899(13) 2 6_557
La As1 La 100.293(9) 2_554 6_557
La As1 La 100.293(9) 2_564 6_557
Zn2 As2 Zn2 112.25(2) 2_564 2_554
Zn2 As2 Zn3 115.664(13) 2_564 6_556
Zn2 As2 Zn3 115.664(13) 2_554 6_556
Zn2 As2 Zn1 77.759(14) 2_564 .
Zn2 As2 Zn1 77.759(14) 2_554 .
Zn3 As2 Zn1 73.348(16) 6_556 .
Zn2 As2 La 74.249(11) 2_564 2_564
Zn2 As2 La 145.185(17) 2_554 2_564
Zn3 As2 La 88.585(11) 6_556 2_564
Zn1 As2 La 135.567(8) . 2_564
Zn2 As2 La 145.185(17) 2_564 2_554
Zn2 As2 La 74.249(11) 2_554 2_554
Zn3 As2 La 88.585(11) 6_556 2_554
Zn1 As2 La 135.567(8) . 2_554
La As2 La 82.279(11) 2_564 2_554
Zn1 As3 Zn1 107.23(2) 2_565 2
Zn1 As3 Zn3 105.962(14) 2_565 .
Zn1 As3 Zn3 105.962(14) 2 .
Zn1 As3 Zn1 65.718(13) 2_565 6_656
Zn1 As3 Zn1 65.718(13) 2 6_656
Zn3 As3 Zn1 71.501(16) . 6_656
Zn1 As3 Zn2 72.486(13) 2_565 .
Zn1 As3 Zn2 72.486(13) 2 .
Zn3 As3 Zn2 177.135(19) . .
Zn1 As3 Zn2 105.634(17) 6_656 .
Zn1 As3 La 140.873(16) 2_565 2_554
Zn1 As3 La 75.675(10) 2 2_554
Zn3 As3 La 110.639(12) . 2_554
Zn1 As3 La 139.756(6) 6_656 2_554
Zn2 As3 La 71.476(10) . 2_554
Zn1 As3 La 75.675(10) 2_565 2_564
Zn1 As3 La 140.873(16) 2 2_564
Zn3 As3 La 110.639(12) . 2_564
Zn1 As3 La 139.756(6) 6_656 2_564
Zn2 As3 La 71.476(10) . 2_564
La As3 La 78.912(10) 2_554 2_564

loop_
_geom_bond_atom_site_label_1
_geom_bond_atom_site_label_2
_geom_bond_distance
_geom_bond_site_symmetry_2
La As1 3.0541(3) 2_565
La As1 3.0541(3) 2
La As2 3.1201(3) 2
La As2 3.1201(3) 2_565
La As1 3.1708(4) 6_657
La As3 3.2301(3) 2
La As3 3.2301(3) 2_565
La Zn2 3.4146(5) .
La Zn2 3.5189(4) 2_565
La Zn2 3.5189(4) 2
La Zn1 3.5860(5) 1_556
La Zn3 3.6825(5) 1_556
Zn1 As2 2.5346(5) .
Zn1 As3 2.5499(3) 2_554
Zn1 As3 2.5499(3) 2_564
Zn1 As3 2.6216(6) 6_556
Zn1 Zn1 2.8065(6) 5
Zn1 Zn1 2.8065(6) 5_565
Zn1 Zn3 3.0247(6) 6_556
Zn1 Zn2 3.1431(5) 2_564
Zn1 Zn2 3.1431(5) 2_554
Zn1 La 3.5861(5) 1_554
Zn2 As1 2.4707(5) .
Zn2 As2 2.4723(3) 2_565
Zn2 As2 2.4723(3) 2
Zn2 As3 2.7588(6) .
Zn2 Zn1 3.1431(5) 2_565
Zn2 Zn1 3.1431(5) 2
Zn2 La 3.5189(4) 2_554
Zn2 La 3.5189(4) 2_564
Zn3 As1 2.5047(3) 2_554
Zn3 As1 2.5047(3) 2_564
Zn3 As2 2.5298(5) 6_656
Zn3 As3 2.5546(5) .
Zn3 Zn1 3.0247(6) 6_656
Zn3 La 3.6824(5) 1_554
As1 Zn3 2.5047(3) 2_565
As1 Zn3 2.5047(3) 2
As1 La 3.0541(3) 2_554
As1 La 3.0541(3) 2_564
As1 La 3.1707(4) 6_557
As2 Zn2 2.4723(3) 2_564
As2 Zn2 2.4723(3) 2_554
As2 Zn3 2.5297(5) 6_556
As2 La 3.1201(3) 2_564
As2 La 3.1201(3) 2_554
As3 Zn1 2.5499(3) 2_565
As3 Zn1 2.5499(3) 2
As3 Zn1 2.6216(6) 6_656
As3 La 3.2301(3) 2_554
As3 La 3.2301(3) 2_564
